data_7033012
loop_
_publ_author_name
'Du, Li-Yun'
'Wang, Hui'
'Liu, Ge'
'Xie, Dong'
'Guo, Fu-Sheng'
'Hou, Lei'
'Wang, Yao-Yu'

_publ_section_title
;
 Structural diversity of five new bitriazole-based complexes:
 luminescence, sorption, and magnetic properties.
;
_journal_issue 3
_journal_name_full 'Dalton transactions (Cambridge, England : 2003)'
_journal_page_first 1110
_journal_page_last 1119
_journal_paper_doi 10.1039/c4dt03129f
_journal_volume 44
_journal_year 2015
_chemical_formula_sum 'C8 H12 N8 O8 S Zn2'
_chemical_formula_weight 511.06
_chemical_name_systematic
; 
 ? 
;
_space_group_IT_number 14
_symmetry_cell_setting monoclinic
_symmetry_space_group_name_Hall '-P 2ybc'
_symmetry_space_group_name_H-M 'P 1 21/c 1'
_atom_sites_solution_hydrogens geom
_atom_sites_solution_primary direct
_atom_sites_solution_secondary difmap
_audit_creation_method SHELXL-97
_cell_angle_alpha 90.00
_cell_angle_beta 100.402(4)
_cell_angle_gamma 90.00
_cell_formula_units_Z 4
_cell_length_a 9.902(2)
_cell_length_b 11.171(2)
_cell_length_c 14.512(3)
_cell_measurement_reflns_used 5040
_cell_measurement_temperature 296(2)
_cell_measurement_theta_max 28.28
_cell_measurement_theta_min 2.32
_cell_volume 1578.9(5)
_computing_structure_refinement 'SHELXL-97 (Sheldrick, 1997)'
_computing_structure_solution 'SHELXS-97 (Sheldrick, 1990)'
_diffrn_ambient_temperature 296(2)
_diffrn_measured_fraction_theta_full 0.982
_diffrn_measured_fraction_theta_max 0.982
_diffrn_radiation_monochromator graphite
_diffrn_radiation_source 'fine-focus sealed tube'
_diffrn_radiation_type MoK\a
_diffrn_radiation_wavelength 0.71073
_diffrn_reflns_av_R_equivalents 0.0197
_diffrn_reflns_av_sigmaI/netI 0.0237
_diffrn_reflns_limit_h_max 6
_diffrn_reflns_limit_h_min -12
_diffrn_reflns_limit_k_max 13
_diffrn_reflns_limit_k_min -13
_diffrn_reflns_limit_l_max 17
_diffrn_reflns_limit_l_min -17
_diffrn_reflns_number 8234
_diffrn_reflns_theta_full 26.00
_diffrn_reflns_theta_max 26.00
_diffrn_reflns_theta_min 2.09
_exptl_absorpt_coefficient_mu 3.235
_exptl_absorpt_correction_T_max 0.7174
_exptl_absorpt_correction_T_min 0.5936
_exptl_absorpt_correction_type multi-scan
_exptl_absorpt_process_details sadabs
_exptl_crystal_colour colorless
_exptl_crystal_density_diffrn 2.150
_exptl_crystal_density_method 'not measured'
_exptl_crystal_description block
_exptl_crystal_F_000 1024
_exptl_crystal_size_max 0.18
_exptl_crystal_size_mid 0.14
_exptl_crystal_size_min 0.11
_refine_diff_density_max 0.751
_refine_diff_density_min -0.698
_refine_diff_density_rms 0.085
_refine_ls_extinction_method none
_refine_ls_goodness_of_fit_ref 1.076
_refine_ls_hydrogen_treatment constr
_refine_ls_matrix_type full
_refine_ls_number_parameters 244
_refine_ls_number_reflns 3046
_refine_ls_number_restraints 0
_refine_ls_restrained_S_all 1.076
_refine_ls_R_factor_all 0.0276
_refine_ls_R_factor_gt 0.0239
_refine_ls_shift/su_max 0.002
_refine_ls_shift/su_mean 0.000
_refine_ls_structure_factor_coef Fsqd
_refine_ls_weighting_details 'calc w=1/[\s^2^(Fo^2^)+(0.0389P)^2^+1.5649P] where P=(Fo^2^+2Fc^2^)/3'
_refine_ls_weighting_scheme calc
_refine_ls_wR_factor_gt 0.0680
_refine_ls_wR_factor_ref 0.0705
_reflns_number_gt 2757
_reflns_number_total 3046
_reflns_threshold_expression >2sigma(I)
_cod_data_source_file c4dt03129f2.cif
_cod_data_source_block 1
_cod_depositor_comments 'Adding full bibliography for 7033012--7033016.cif.'
_cod_original_cell_volume 1578.9(6)
_cod_original_sg_symbol_H-M P2(1)/c
_cod_database_code 7033012

loop_
_symmetry_equiv_pos_as_xyz
'x, y, z'
'-x, y+1/2, -z+1/2'
'-x, -y, -z'
'x, -y-1/2, z-1/2'

loop_
_atom_site_label
_atom_site_type_symbol
_atom_site_fract_x
_atom_site_fract_y
_atom_site_fract_z
_atom_site_U_iso_or_equiv
_atom_site_adp_type
_atom_site_occupancy
_atom_site_symmetry_multiplicity
_atom_site_calc_flag
_atom_site_refinement_flags
S3 S 0.88324(7) 1.07802(6) 0.14719(4) 0.01509(14) Uani 1 1 d .
Zn1 Zn 0.90714(3) 1.00698(2) 0.362003(19) 0.01332(10) Uani 1 1 d .
Zn2 Zn 0.65167(3) 0.89187(3) 0.070452(19) 0.01477(10) Uani 1 1 d .
O1 O 0.8949(2) 1.11574(16) 0.24611(13) 0.0190(4) Uani 1 1 d .
O1W O 1.0642(2) 0.89748(17) 0.32087(14) 0.0224(4) Uani 1 1 d .
H1W2 H 1.0447 0.8883 0.2618 0.034 Uiso 1 1 d R
H1W1 H 1.0784 0.8286 0.3456 0.034 Uiso 1 1 d R
O2 O 0.7361(2) 1.05362(17) 0.10875(13) 0.0219(4) Uani 1 1 d .
O2W O 0.5851(2) 0.96186(17) -0.06213(12) 0.0186(4) Uani 1 1 d .
H2W2 H 0.6460 1.0082 -0.0767 0.028 Uiso 1 1 d R
H2W1 H 0.5695 0.9050 -0.1015 0.028 Uiso 1 1 d R
O3 O 0.9623(2) 0.96838(19) 0.14200(14) 0.0266(4) Uani 1 1 d .
O3W O 0.3519(12) 0.9744(11) 0.3077(10) 0.337(8) Uani 1 1 d .
H3W1 H 0.2700 0.9521 0.3084 0.505 Uiso 1 1 d R
H3W2 H 0.4101 0.9178 0.3121 0.505 Uiso 1 1 d R
O4 O 0.9297(2) 1.17632(18) 0.09424(13) 0.0260(5) Uani 1 1 d .
O4W O 0.7957(2) 1.0976(2) -0.09159(15) 0.0323(5) Uani 1 1 d .
H4W1 H 0.8345 1.1207 -0.0375 0.048 Uiso 1 1 d R
H4W2 H 0.8708 1.0770 -0.1076 0.048 Uiso 1 1 d R
N4 N 0.7529(2) 0.87246(19) 0.29660(15) 0.0150(4) Uani 1 1 d .
N5 N 0.6653(2) 0.84925(19) 0.21483(14) 0.0143(4) Uani 1 1 d .
N6 N 0.6034(2) 0.7326(2) 0.32580(15) 0.0168(4) Uani 1 1 d .
N1 N 0.8875(2) 0.88938(18) 0.47366(14) 0.0141(4) Uani 1 1 d .
N2 N 0.9457(2) 0.87788(19) 0.56597(14) 0.0146(4) Uani 1 1 d .
N3 N 0.7801(2) 0.74099(19) 0.53290(15) 0.0155(4) Uani 1 1 d .
N7 N 0.4813(2) 0.75941(19) 0.07315(15) 0.0155(4) Uani 1 1 d .
N8 N 0.2734(2) 0.6065(2) 0.10620(15) 0.0176(5) Uani 1 1 d .
C3 C 0.7125(3) 0.8011(2) 0.36037(17) 0.0138(5) Uani 1 1 d .
C4 C 0.5792(3) 0.7662(2) 0.23508(17) 0.0146(5) Uani 1 1 d .
C2 C 0.7897(2) 0.8070(2) 0.45618(17) 0.0133(5) Uani 1 1 d .
C1 C 0.8799(3) 0.7893(2) 0.59848(18) 0.0175(5) Uani 1 1 d .
H1 H 0.8999 0.7628 0.6602 0.021 Uiso 1 1 calc R
C5 C 0.4724(3) 0.7215(2) 0.16042(17) 0.0148(5) Uani 1 1 d .
C8 C 0.3683(3) 0.6468(2) 0.17649(18) 0.0177(5) Uani 1 1 d .
H8 H 0.3641 0.6240 0.2376 0.021 Uiso 1 1 calc R
C7 C 0.2858(3) 0.6390(3) 0.01926(19) 0.0208(6) Uani 1 1 d .
H7 H 0.2239 0.6091 -0.0314 0.025 Uiso 1 1 calc R
C6 C 0.3888(3) 0.7160(2) 0.00300(18) 0.0194(6) Uani 1 1 d .
H6 H 0.3933 0.7378 -0.0582 0.023 Uiso 1 1 calc R

loop_
_atom_site_aniso_label
_atom_site_aniso_U_11
_atom_site_aniso_U_22
_atom_site_aniso_U_33
_atom_site_aniso_U_23
_atom_site_aniso_U_13
_atom_site_aniso_U_12
S3 0.0196(3) 0.0138(3) 0.0113(3) 0.0005(2) 0.0010(2) -0.0029(2)
Zn1 0.01341(16) 0.01374(16) 0.01167(16) 0.00062(11) -0.00082(11) -0.00124(11)
Zn2 0.02018(17) 0.01431(16) 0.00949(16) -0.00006(11) 0.00180(11) -0.00220(11)
O1 0.0266(10) 0.0173(9) 0.0117(9) -0.0001(7) -0.0001(7) -0.0009(8)
O1W 0.0243(10) 0.0217(10) 0.0204(10) -0.0005(8) 0.0017(8) 0.0060(8)
O2 0.0231(10) 0.0167(9) 0.0229(10) 0.0024(8) -0.0043(8) -0.0065(8)
O2W 0.0252(10) 0.0180(9) 0.0132(9) -0.0027(7) 0.0045(7) -0.0009(8)
O3 0.0317(11) 0.0236(10) 0.0256(11) -0.0029(8) 0.0078(9) 0.0057(9)
O3W 0.202(11) 0.365(17) 0.44(2) 0.147(15) 0.050(12) -0.012(11)
O4 0.0358(11) 0.0238(10) 0.0186(10) 0.0029(8) 0.0051(8) -0.0119(9)
O4W 0.0280(11) 0.0439(13) 0.0271(11) 0.0008(10) 0.0106(9) -0.0006(10)
N4 0.0161(10) 0.0163(10) 0.0116(10) -0.0002(8) -0.0002(8) -0.0042(8)
N5 0.0166(10) 0.0161(10) 0.0090(10) -0.0004(8) -0.0010(8) -0.0053(9)
N6 0.0181(11) 0.0204(11) 0.0103(10) 0.0024(8) -0.0015(8) -0.0061(9)
N1 0.0157(11) 0.0145(10) 0.0107(10) 0.0003(8) -0.0013(8) -0.0004(8)
N2 0.0167(11) 0.0152(10) 0.0099(10) -0.0007(8) -0.0033(8) -0.0013(8)
N3 0.0177(11) 0.0166(11) 0.0110(10) 0.0015(8) -0.0002(8) -0.0034(9)
N7 0.0159(10) 0.0177(11) 0.0122(10) 0.0027(8) 0.0005(8) -0.0005(9)
N8 0.0173(11) 0.0193(11) 0.0142(11) 0.0017(9) -0.0023(8) -0.0040(9)
C3 0.0141(12) 0.0145(12) 0.0117(12) -0.0007(9) -0.0007(9) -0.0033(9)
C4 0.0159(12) 0.0188(12) 0.0084(11) 0.0019(9) 0.0004(9) -0.0029(10)
C2 0.0156(12) 0.0123(11) 0.0115(12) 0.0000(9) 0.0011(9) -0.0007(9)
C1 0.0213(13) 0.0174(13) 0.0119(12) 0.0027(10) -0.0020(10) -0.0015(10)
C5 0.0172(12) 0.0172(12) 0.0088(11) 0.0010(9) -0.0007(9) -0.0012(10)
C8 0.0190(13) 0.0215(13) 0.0114(12) 0.0026(10) -0.0008(10) -0.0053(11)
C7 0.0205(13) 0.0257(14) 0.0135(12) -0.0012(11) -0.0044(10) -0.0047(11)
C6 0.0222(14) 0.0239(14) 0.0107(12) 0.0023(10) -0.0007(10) -0.0037(11)

loop_
_atom_type_symbol
_atom_type_description
_atom_type_scat_dispersion_real
_atom_type_scat_dispersion_imag
_atom_type_scat_source
C C 0.0033 0.0016 'International Tables Vol C Tables 4.2.6.8 and 6.1.1.4'
H H 0.0000 0.0000 'International Tables Vol C Tables 4.2.6.8 and 6.1.1.4'
N N 0.0061 0.0033 'International Tables Vol C Tables 4.2.6.8 and 6.1.1.4'
O O 0.0106 0.0060 'International Tables Vol C Tables 4.2.6.8 and 6.1.1.4'
S S 0.1246 0.1234 'International Tables Vol C Tables 4.2.6.8 and 6.1.1.4'
Zn Zn 0.2839 1.4301 'International Tables Vol C Tables 4.2.6.8 and 6.1.1.4'

loop_
_geom_angle_atom_site_label_1
_geom_angle_atom_site_label_2
_geom_angle_atom_site_label_3
_geom_angle
_geom_angle_site_symmetry_1
_geom_angle_site_symmetry_3
O4 S3 O3 112.31(13) . .
O4 S3 O1 108.61(11) . .
O3 S3 O1 109.84(12) . .
O4 S3 O2 108.69(12) . .
O3 S3 O2 108.92(12) . .
O1 S3 O2 108.38(11) . .
O1 Zn1 N2 88.74(8) . 3_776
O1 Zn1 N1 171.22(8) . .
N2 Zn1 N1 98.73(8) 3_776 .
O1 Zn1 O1W 92.74(8) . .
N2 Zn1 O1W 90.87(8) 3_776 .
N1 Zn1 O1W 91.76(8) . .
O1 Zn1 N8 86.76(8) . 2_655
N2 Zn1 N8 95.91(8) 3_776 2_655
N1 Zn1 N8 87.88(8) . 2_655
O1W Zn1 N8 173.19(8) . 2_655
O1 Zn1 N4 96.62(8) . .
N2 Zn1 N4 174.62(8) 3_776 .
N1 Zn1 N4 75.96(8) . .
O1W Zn1 N4 88.43(8) . .
N8 Zn1 N4 84.88(8) 2_655 .
O2 Zn2 O2W 87.97(8) . .
O2 Zn2 N3 117.68(9) . 4_575
O2W Zn2 N3 97.62(8) . 4_575
O2 Zn2 N5 88.84(8) . .
O2W Zn2 N5 162.10(8) . .
N3 Zn2 N5 99.46(8) 4_575 .
O2 Zn2 N7 148.81(8) . .
O2W Zn2 N7 98.65(8) . .
N3 Zn2 N7 91.77(8) 4_575 .
N5 Zn2 N7 75.54(8) . .
S3 O1 Zn1 127.33(11) . .
Zn1 O1W H1W2 107.8 . .
Zn1 O1W H1W1 118.2 . .
H1W2 O1W H1W1 107.8 . .
S3 O2 Zn2 126.43(12) . .
Zn2 O2W H2W2 109.8 . .
Zn2 O2W H2W1 109.4 . .
H2W2 O2W H2W1 109.8 . .
H3W1 O3W H3W2 114.6 . .
H4W1 O4W H4W2 93.6 . .
C3 N4 N5 105.5(2) . .
C3 N4 Zn1 112.03(16) . .
N5 N4 Zn1 141.14(16) . .
C4 N5 N4 105.86(19) . .
C4 N5 Zn2 116.40(16) . .
N4 N5 Zn2 137.06(16) . .
C3 N6 C4 101.3(2) . .
C2 N1 N2 106.7(2) . .
C2 N1 Zn1 116.60(16) . .
N2 N1 Zn1 136.60(16) . .
C1 N2 N1 105.9(2) . .
C1 N2 Zn1 129.17(17) . 3_776
N1 N2 Zn1 124.66(16) . 3_776
C2 N3 C1 102.1(2) . .
C2 N3 Zn2 137.59(17) . 4_576
C1 N3 Zn2 120.07(17) . 4_576
C6 N7 C5 116.7(2) . .
C6 N7 Zn2 129.85(17) . .
C5 N7 Zn2 113.46(16) . .
C8 N8 C7 117.2(2) . .
C8 N8 Zn1 119.44(17) . 2_645
C7 N8 Zn1 123.03(18) . 2_645
N4 C3 N6 113.7(2) . .
N4 C3 C2 117.5(2) . .
N6 C3 C2 128.9(2) . .
N5 C4 N6 113.7(2) . .
N5 C4 C5 118.9(2) . .
N6 C4 C5 127.4(2) . .
N1 C2 N3 112.2(2) . .
N1 C2 C3 116.8(2) . .
N3 C2 C3 130.9(2) . .
N2 C1 N3 113.1(2) . .
N2 C1 H1 123.4 . .
N3 C1 H1 123.4 . .
N7 C5 C8 121.7(2) . .
N7 C5 C4 115.3(2) . .
C8 C5 C4 123.1(2) . .
N8 C8 C5 121.3(2) . .
N8 C8 H8 119.3 . .
C5 C8 H8 119.3 . .
N8 C7 C6 121.6(2) . .
N8 C7 H7 119.2 . .
C6 C7 H7 119.2 . .
N7 C6 C7 121.4(2) . .
N7 C6 H6 119.3 . .
C7 C6 H6 119.3 . .

loop_
_geom_bond_atom_site_label_1
_geom_bond_atom_site_label_2
_geom_bond_distance
_geom_bond_site_symmetry_2
S3 O4 1.4615(19) .
S3 O3 1.463(2) .
S3 O1 1.4805(19) .
S3 O2 1.488(2) .
Zn1 O1 2.0606(18) .
Zn1 N2 2.078(2) 3_776
Zn1 N1 2.122(2) .
Zn1 O1W 2.1463(19) .
Zn1 N8 2.223(2) 2_655
Zn1 N4 2.229(2) .
Zn2 O2 2.0261(19) .
Zn2 O2W 2.0713(19) .
Zn2 N3 2.090(2) 4_575
Zn2 N5 2.129(2) .
Zn2 N7 2.249(2) .
O1W H1W2 0.8497 .
O1W H1W1 0.8503 .
O2W H2W2 0.8500 .
O2W H2W1 0.8499 .
O3W H3W1 0.8500 .
O3W H3W2 0.8499 .
O4W H4W1 0.8501 .
O4W H4W2 0.8499 .
N4 C3 1.336(3) .
N4 N5 1.362(3) .
N5 C4 1.328(3) .
N6 C3 1.345(3) .
N6 C4 1.348(3) .
N1 C2 1.326(3) .
N1 N2 1.366(3) .
N2 C1 1.318(3) .
N2 Zn1 2.078(2) 3_776
N3 C2 1.353(3) .
N3 C1 1.354(3) .
N3 Zn2 2.090(2) 4_576
N7 C6 1.332(3) .
N7 C5 1.353(3) .
N8 C8 1.334(3) .
N8 C7 1.340(3) .
N8 Zn1 2.223(2) 2_645
C3 C2 1.462(3) .
C4 C5 1.459(3) .
C1 H1 0.9300 .
C5 C8 1.379(4) .
C8 H8 0.9300 .
C7 C6 1.386(4) .
C7 H7 0.9300 .
C6 H6 0.9300 .
